data_2221436
loop_
_publ_author_name
'Zhang, Yan'
'Zhou, Yan'
'Han, Lei'

_publ_section_title <i>catena</i>-Poly[[bis(4-methylbenzenethiolato)cadium(II)]-\m-1,3-di-4-pyridylpropane]
_journal_coeditor_code LH2791
_journal_issue 4
_journal_name_full 'Acta Crystallographica Section E'
_journal_page_first m447
_journal_paper_doi 10.1107/S1600536809010447
_journal_volume 65
_journal_year 2009
_chemical_formula_iupac '[Cd (C7 H7 S)2 (C13 H14 N2)]'
_chemical_formula_moiety 'C27 H28 Cd N2 S2'
_chemical_formula_sum 'C27 H28 Cd N2 S2'
_chemical_formula_weight 557.03
_chemical_name_systematic
;
<i>catena</i>-Poly[[bis(4-methylbenzenethiolato)cadium(II)]-\m-1,3-di-4-
pyridylpropane]
;
_space_group_IT_number 15
_symmetry_cell_setting monoclinic
_symmetry_space_group_name_Hall '-C 2yc'
_symmetry_space_group_name_H-M 'C 1 2/c 1'
_atom_sites_solution_hydrogens geom
_atom_sites_solution_primary direct
_atom_sites_solution_secondary difmap
_audit_creation_method SHELXL-97
_cell_angle_alpha 90.00
_cell_angle_beta 91.06(3)
_cell_angle_gamma 90.00
_cell_formula_units_Z 4
_cell_length_a 11.922(2)
_cell_length_b 16.792(3)
_cell_length_c 12.862(3)
_cell_measurement_reflns_used 1774
_cell_measurement_temperature 298(2)
_cell_measurement_theta_max 27.48
_cell_measurement_theta_min 3.17
_cell_volume 2574.5(9)
_computing_cell_refinement 'RAPID-AUTO (Rigaku, 1998)'
_computing_data_collection 'RAPID-AUTO (Rigaku, 1998)'
_computing_data_reduction 'CrystalStructure (Rigaku/MSC, 2004)'
_computing_molecular_graphics 'SHELXTL (Sheldrick, 2008) and PLATON (Spek, 2009)'
_computing_publication_material 'SHELXL97 (Sheldrick, 2008)'
_computing_structure_refinement 'SHELXL97 (Sheldrick, 2008)'
_computing_structure_solution 'SHELXS97 (Sheldrick, 2008)'
_diffrn_ambient_temperature 298(2)
_diffrn_detector_area_resol_mean 0
_diffrn_measured_fraction_theta_full 0.992
_diffrn_measured_fraction_theta_max 0.992
_diffrn_measurement_device_type 'Rigaku R-AXIS RAPID'
_diffrn_measurement_method \w
_diffrn_radiation_monochromator graphite
_diffrn_radiation_source 'fine-focus sealed tube'
_diffrn_radiation_type MoK\a
_diffrn_radiation_wavelength 0.71073
_diffrn_reflns_av_R_equivalents 0.0461
_diffrn_reflns_av_sigmaI/netI 0.0341
_diffrn_reflns_limit_h_max 15
_diffrn_reflns_limit_h_min -15
_diffrn_reflns_limit_k_max 21
_diffrn_reflns_limit_k_min -21
_diffrn_reflns_limit_l_max 14
_diffrn_reflns_limit_l_min -16
_diffrn_reflns_number 12609
_diffrn_reflns_theta_full 27.48
_diffrn_reflns_theta_max 27.48
_diffrn_reflns_theta_min 3.17
_diffrn_standards_decay_% 0
_diffrn_standards_interval_count image
_diffrn_standards_interval_time 0
_diffrn_standards_number 0
_exptl_absorpt_coefficient_mu 1.027
_exptl_absorpt_correction_T_max 0.8367
_exptl_absorpt_correction_T_min 0.6550
_exptl_absorpt_correction_type multi-scan
_exptl_absorpt_process_details '(ABSCOR; Higashi, 1995)'
_exptl_crystal_colour colorless
_exptl_crystal_density_diffrn 1.437
_exptl_crystal_density_method 'not measured'
_exptl_crystal_description block
_exptl_crystal_F_000 1136
_exptl_crystal_size_max 0.45
_exptl_crystal_size_mid 0.25
_exptl_crystal_size_min 0.18
_refine_diff_density_max 0.532
_refine_diff_density_min -0.897
_refine_ls_extinction_method none
_refine_ls_goodness_of_fit_ref 1.087
_refine_ls_hydrogen_treatment mixed
_refine_ls_matrix_type full
_refine_ls_number_parameters 150
_refine_ls_number_reflns 2948
_refine_ls_number_restraints 0
_refine_ls_restrained_S_all 1.087
_refine_ls_R_factor_all 0.0424
_refine_ls_R_factor_gt 0.0361
_refine_ls_shift/su_max 0.001
_refine_ls_shift/su_mean 0.000
_refine_ls_structure_factor_coef Fsqd
_refine_ls_weighting_details 'calc w=1/[\s^2^(Fo^2^)+(0.0411P)^2^+2.0003P] where P=(Fo^2^+2Fc^2^)/3'
_refine_ls_weighting_scheme calc
_refine_ls_wR_factor_gt 0.0869
_refine_ls_wR_factor_ref 0.0902
_reflns_number_gt 2587
_reflns_number_total 2948
_reflns_threshold_expression I>2\s(I)
_cod_data_source_file lh2791.cif
_cod_data_source_block I
_cod_original_sg_symbol_H-M 'C 2/c'
_cod_database_code 2221436
_cod_database_fobs_code 2221436

loop_
_symmetry_equiv_pos_as_xyz
'x, y, z'
'-x, y, -z+1/2'
'x+1/2, y+1/2, z'
'-x+1/2, y+1/2, -z+1/2'
'-x, -y, -z'
'x, -y, z-1/2'
'-x+1/2, -y+1/2, -z'
'x+1/2, -y+1/2, z-1/2'

loop_
_atom_site_type_symbol
_atom_site_label
_atom_site_fract_x
_atom_site_fract_y
_atom_site_fract_z
_atom_site_U_iso_or_equiv
_atom_site_adp_type
_atom_site_calc_flag
_atom_site_refinement_flags
_atom_site_occupancy
_atom_site_disorder_assembly
_atom_site_disorder_group
Cd Cd1 0.0000 0.295756(15) 0.2500 0.04791(11) Uani d S 1 . .
S S1 0.18408(7) 0.35512(5) 0.22501(8) 0.0677(2) Uani d . 1 . .
N N1 -0.0143(2) 0.20104(12) 0.11914(17) 0.0485(5) Uani d . 1 . .
C C1 0.0000 0.1037(2) -0.2500 0.0464(8) Uani d S 1 . .
H H1 0.065(2) 0.1374(16) -0.243(2) 0.050(8) Uiso d . 1 . .
C C2 -0.0111(3) 0.05267(16) -0.1528(2) 0.0579(7) Uani d . 1 . .
H H2A -0.0799 0.0219 -0.1579 0.070 Uiso calc R 1 . .
H H2B 0.0512 0.0156 -0.1485 0.070 Uiso calc R 1 . .
C C3 -0.0126(3) 0.10235(14) -0.05565(19) 0.0486(6) Uani d . 1 . .
C C4 -0.1082(3) 0.14257(19) -0.0269(2) 0.0615(7) Uani d . 1 . .
H H4A -0.1741 0.1373 -0.0662 0.074 Uiso calc R 1 . .
C C5 -0.1060(3) 0.19035(19) 0.0598(3) 0.0607(8) Uani d . 1 . .
H H5A -0.1716 0.2165 0.0779 0.073 Uiso calc R 1 . .
C C6 0.0779(3) 0.16210(17) 0.0914(2) 0.0545(7) Uani d . 1 . .
H H6A 0.1425 0.1682 0.1322 0.065 Uiso calc R 1 . .
C C7 0.0822(3) 0.11328(16) 0.0054(2) 0.0551(7) Uani d . 1 . .
H H7A 0.1488 0.0879 -0.0113 0.066 Uiso calc R 1 . .
C C8 0.1615(2) 0.45217(16) 0.2756(2) 0.0511(6) Uani d . 1 . .
C C9 0.1277(3) 0.46512(18) 0.3764(2) 0.0589(7) Uani d . 1 . .
H H9A 0.1152 0.4218 0.4197 0.071 Uiso calc R 1 . .
C C10 0.1120(3) 0.54131(18) 0.4140(3) 0.0621(7) Uani d . 1 . .
H H10A 0.0898 0.5482 0.4823 0.075 Uiso calc R 1 . .
C C11 0.1812(3) 0.51806(19) 0.2143(2) 0.0643(8) Uani d . 1 . .
H H11A 0.2056 0.5114 0.1467 0.077 Uiso calc R 1 . .
C C12 0.1646(3) 0.59429(19) 0.2530(3) 0.0686(9) Uani d . 1 . .
H H12A 0.1782 0.6379 0.2105 0.082 Uiso calc R 1 . .
C C13 0.1286(3) 0.60699(18) 0.3527(3) 0.0626(8) Uani d . 1 . .
C C14 0.1075(4) 0.6900(2) 0.3939(4) 0.0969(14) Uani d . 1 . .
H H14A 0.0836 0.6867 0.4646 0.145 Uiso calc R 1 . .
H H14B 0.0502 0.7152 0.3522 0.145 Uiso calc R 1 . .
H H14C 0.1754 0.7205 0.3909 0.145 Uiso calc R 1 . .

loop_
_atom_site_aniso_label
_atom_site_aniso_U_11
_atom_site_aniso_U_22
_atom_site_aniso_U_33
_atom_site_aniso_U_12
_atom_site_aniso_U_13
_atom_site_aniso_U_23
Cd1 0.05340(18) 0.04305(16) 0.04712(17) 0.000 -0.00332(12) 0.000
S1 0.0523(4) 0.0585(4) 0.0927(6) -0.0030(3) 0.0129(4) -0.0238(4)
N1 0.0573(14) 0.0480(12) 0.0402(11) -0.0044(10) -0.0019(10) 0.0000(9)
C1 0.059(2) 0.0403(18) 0.0402(18) 0.000 -0.0002(17) 0.000
C2 0.089(2) 0.0427(13) 0.0418(13) -0.0028(14) -0.0010(14) 0.0013(11)
C3 0.0688(17) 0.0394(12) 0.0375(12) -0.0064(11) 0.0005(12) 0.0058(9)
C4 0.0559(17) 0.077(2) 0.0511(16) -0.0052(14) -0.0066(14) -0.0122(14)
C5 0.0511(16) 0.076(2) 0.0546(17) -0.0011(14) 0.0006(14) -0.0139(14)
C6 0.0584(16) 0.0524(15) 0.0521(15) 0.0013(13) -0.0132(13) -0.0013(12)
C7 0.0625(17) 0.0493(14) 0.0533(16) 0.0088(13) -0.0032(14) 0.0000(12)
C8 0.0407(13) 0.0525(14) 0.0600(16) -0.0043(11) -0.0002(12) -0.0093(12)
C9 0.0627(18) 0.0524(16) 0.0621(17) -0.0018(13) 0.0115(15) 0.0004(13)
C10 0.0635(18) 0.0632(18) 0.0601(17) -0.0012(14) 0.0091(15) -0.0109(14)
C11 0.069(2) 0.0673(19) 0.0569(17) -0.0094(15) 0.0043(15) -0.0023(14)
C12 0.075(2) 0.0543(17) 0.076(2) -0.0070(15) 0.0042(18) 0.0067(15)
C13 0.0561(17) 0.0512(16) 0.080(2) -0.0032(13) 0.0031(16) -0.0113(14)
C14 0.098(3) 0.058(2) 0.136(4) 0.0021(19) 0.023(3) -0.020(2)

loop_
_atom_type_symbol
_atom_type_description
_atom_type_scat_dispersion_real
_atom_type_scat_dispersion_imag
_atom_type_scat_source
C C 0.0033 0.0016 'International Tables Vol C Tables 4.2.6.8 and 6.1.1.4'
H H 0.0000 0.0000 'International Tables Vol C Tables 4.2.6.8 and 6.1.1.4'
Cd Cd -0.8075 1.2024 'International Tables Vol C Tables 4.2.6.8 and 6.1.1.4'
N N 0.0061 0.0033 'International Tables Vol C Tables 4.2.6.8 and 6.1.1.4'
S S 0.1246 0.1234 'International Tables Vol C Tables 4.2.6.8 and 6.1.1.4'

loop_
_geom_angle_atom_site_label_1
_geom_angle_atom_site_label_2
_geom_angle_atom_site_label_3
_geom_angle_site_symmetry_1
_geom_angle_site_symmetry_3
_geom_angle
_geom_angle_publ_flag
N1 Cd1 N1 . 2 93.43(11) y
N1 Cd1 S1 . . 103.83(7) y
N1 Cd1 S1 2 . 108.77(7) y
N1 Cd1 S1 . 2 108.77(7) ?
N1 Cd1 S1 2 2 103.83(7) ?
S1 Cd1 S1 . 2 131.71(4) y
C8 S1 Cd1 . . 100.62(9) ?
C6 N1 C5 . . 116.9(2) ?
C6 N1 Cd1 . . 118.72(19) ?
C5 N1 Cd1 . . 123.8(2) ?
C2 C1 C2 2_554 . 111.6(3) ?
C2 C1 H1 2_554 . 109.0(17) ?
C2 C1 H1 . . 109.5(16) ?
C3 C2 C1 . . 111.9(2) ?
C3 C2 H2A . . 109.2 ?
C1 C2 H2A . . 109.2 ?
C3 C2 H2B . . 109.2 ?
C1 C2 H2B . . 109.2 ?
H2A C2 H2B . . 107.9 ?
C7 C3 C4 . . 117.1(2) ?
C7 C3 C2 . . 121.7(3) ?
C4 C3 C2 . . 121.1(3) ?
C5 C4 C3 . . 120.0(3) ?
C5 C4 H4A . . 120.0 ?
C3 C4 H4A . . 120.0 ?
N1 C5 C4 . . 123.1(3) ?
N1 C5 H5A . . 118.5 ?
C4 C5 H5A . . 118.5 ?
N1 C6 C7 . . 123.3(3) ?
N1 C6 H6A . . 118.3 ?
C7 C6 H6A . . 118.3 ?
C3 C7 C6 . . 119.6(3) ?
C3 C7 H7A . . 120.2 ?
C6 C7 H7A . . 120.2 ?
C11 C8 C9 . . 117.7(3) ?
C11 C8 S1 . . 119.9(2) ?
C9 C8 S1 . . 122.4(2) ?
C10 C9 C8 . . 121.1(3) ?
C10 C9 H9A . . 119.4 ?
C8 C9 H9A . . 119.4 ?
C13 C10 C9 . . 121.5(3) ?
C13 C10 H10A . . 119.3 ?
C9 C10 H10A . . 119.3 ?
C8 C11 C12 . . 120.5(3) ?
C8 C11 H11A . . 119.8 ?
C12 C11 H11A . . 119.8 ?
C13 C12 C11 . . 121.7(3) ?
C13 C12 H12A . . 119.1 ?
C11 C12 H12A . . 119.1 ?
C10 C13 C12 . . 117.5(3) ?
C10 C13 C14 . . 120.9(3) ?
C12 C13 C14 . . 121.7(3) ?
C13 C14 H14A . . 109.5 ?
C13 C14 H14B . . 109.5 ?
H14A C14 H14B . . 109.5 ?
C13 C14 H14C . . 109.5 ?
H14A C14 H14C . . 109.5 ?
H14B C14 H14C . . 109.5 ?

loop_
_geom_bond_atom_site_label_1
_geom_bond_atom_site_label_2
_geom_bond_site_symmetry_2
_geom_bond_distance
_geom_bond_publ_flag
Cd1 N1 . 2.320(2) y
Cd1 N1 2 2.320(2) ?
Cd1 S1 . 2.4370(9) y
Cd1 S1 2 2.4370(9) ?
S1 C8 . 1.777(3) ?
N1 C6 . 1.333(4) ?
N1 C5 . 1.334(4) ?
C1 C2 2_554 1.523(3) ?
C1 C2 . 1.523(3) ?
C1 H1 . 0.97(3) ?
C2 C3 . 1.503(4) ?
C2 H2A . 0.9700 ?
C2 H2B . 0.9700 ?
C3 C7 . 1.377(4) ?
C3 C4 . 1.381(4) ?
C4 C5 . 1.373(4) ?
C4 H4A . 0.9300 ?
C5 H5A . 0.9300 ?
C6 C7 . 1.379(4) ?
C6 H6A . 0.9300 ?
C7 H7A . 0.9300 ?
C8 C11 . 1.381(4) ?
C8 C9 . 1.383(4) ?
C9 C10 . 1.381(4) ?
C9 H9A . 0.9300 ?
C10 C13 . 1.372(4) ?
C10 H10A . 0.9300 ?
C11 C12 . 1.389(4) ?
C11 H11A . 0.9300 ?
C12 C13 . 1.376(5) ?
C12 H12A . 0.9300 ?
C13 C14 . 1.513(4) ?
C14 H14A . 0.9600 ?
C14 H14B . 0.9600 ?
C14 H14C . 0.9600 ?
